data_7249014
loop_
_publ_author_name
'Su\<sanj, Ru\/der'
'Bedekovi\'c, Nikola'
'Cerovski, Sara'
'Baus Topi\'c, Nea'
'Nemec, Vinko'
'Cin\<ci\'c, Dominik'

_publ_section_title
;
 Evaluation of halogen bonding proclivity of oxazole derivatives carrying
 multiple acceptor sites in cocrystals with perfluorinated iodobenzenes
;
_journal_issue 31
_journal_name_full CrystEngComm
_journal_page_first 4137
_journal_page_last 4145
_journal_paper_doi 10.1039/D4CE00557K
_journal_volume 26
_journal_year 2024
_chemical_formula_moiety 'C6 F4 I2, C10 H9 N O'
_chemical_formula_sum 'C16 H9 F4 I2 N O'
_chemical_formula_weight 561.04
_space_group_crystal_system monoclinic
_space_group_IT_number 4
_space_group_name_Hall 'P 2yb'
_space_group_name_H-M_alt 'P 1 21 1'
_atom_sites_solution_hydrogens geom
_audit_creation_method SHELXL-2018/3
_audit_update_record
;
2024-05-28 deposited with the CCDC.	2024-07-09 downloaded from the CCDC.
;
_cell_angle_alpha 90
_cell_angle_beta 102.764(12)
_cell_angle_gamma 90
_cell_formula_units_Z 2
_cell_length_a 9.0215(11)
_cell_length_b 5.9752(6)
_cell_length_c 16.633(2)
_cell_measurement_reflns_used 4357
_cell_measurement_temperature 295
_cell_measurement_theta_max 28.6560
_cell_measurement_theta_min 4.7430
_cell_volume 874.45(18)
_computing_structure_refinement 'SHELXL-2018/3 (Sheldrick, 2018)'
_diffrn_ambient_temperature 295
_diffrn_detector_area_resol_mean 16.3426
_diffrn_measured_fraction_theta_full 0.989
_diffrn_measured_fraction_theta_max 0.959
_diffrn_measurement_device_type 'Xcalibur, Sapphire3'
_diffrn_radiation_type MoK\a
_diffrn_radiation_wavelength 0.71073
_diffrn_reflns_av_R_equivalents 0.0300
_diffrn_reflns_av_unetI/netI 0.0425
_diffrn_reflns_Laue_measured_fraction_full 0.989
_diffrn_reflns_Laue_measured_fraction_max 0.959
_diffrn_reflns_limit_h_max 12
_diffrn_reflns_limit_h_min -13
_diffrn_reflns_limit_k_max 8
_diffrn_reflns_limit_k_min -8
_diffrn_reflns_limit_l_max 24
_diffrn_reflns_limit_l_min -23
_diffrn_reflns_number 9976
_diffrn_reflns_point_group_measured_fraction_full 0.992
_diffrn_reflns_point_group_measured_fraction_max 0.934
_diffrn_reflns_theta_full 25.242
_diffrn_reflns_theta_max 31.945
_diffrn_reflns_theta_min 4.457
_diffrn_source 'fine-focus sealed X-ray tube'
_exptl_absorpt_coefficient_mu 3.638
_exptl_absorpt_correction_T_max 1.00000
_exptl_absorpt_correction_T_min 0.49107
_exptl_absorpt_correction_type multi-scan
_exptl_absorpt_process_details
;
CrysAlisPro 1.171.41.123a (Rigaku Oxford Diffraction, 2022)
Empirical absorption correction using spherical harmonics,
implemented in SCALE3 ABSPACK scaling algorithm.
;
_exptl_crystal_colour colorless
_exptl_crystal_density_diffrn 2.131
_exptl_crystal_description block
_exptl_crystal_F_000 524
_exptl_crystal_size_max 0.89
_exptl_crystal_size_mid 0.48
_exptl_crystal_size_min 0.36
_refine_diff_density_max 0.589
_refine_diff_density_min -0.417
_refine_diff_density_rms 0.074
_refine_ls_abs_structure_details
;
 Flack x determined using 1459 quotients [(I+)-(I-)]/[(I+)+(I-)]
 (Parsons, Flack and Wagner, Acta Cryst. B69 (2013) 249-259).
;
_refine_ls_abs_structure_Flack -0.07(3)
_refine_ls_extinction_method none
_refine_ls_goodness_of_fit_ref 1.024
_refine_ls_hydrogen_treatment constr
_refine_ls_matrix_type full
_refine_ls_number_parameters 218
_refine_ls_number_reflns 5634
_refine_ls_number_restraints 1
_refine_ls_restrained_S_all 1.024
_refine_ls_R_factor_all 0.0558
_refine_ls_R_factor_gt 0.0368
_refine_ls_shift/su_max 0.001
_refine_ls_shift/su_mean 0.000
_refine_ls_structure_factor_coef Fsqd
_refine_ls_weighting_details 'w=1/[\s^2^(Fo^2^)+(0.0298P)^2^] where P=(Fo^2^+2Fc^2^)/3'
_refine_ls_weighting_scheme calc
_refine_ls_wR_factor_gt 0.0706
_refine_ls_wR_factor_ref 0.0815
_reflns_Friedel_coverage 0.795
_reflns_Friedel_fraction_full 0.996
_reflns_Friedel_fraction_max 0.904
_reflns_number_gt 4242
_reflns_number_total 5634
_reflns_threshold_expression 'I > 2\s(I)'
_cod_data_source_file d4ce00557k2.cif
_cod_data_source_block tolox_14tfib
_cod_depositor_comments 'Adding full bibliography for 7249013--7249033.cif.'
_cod_original_cell_volume 874.46(18)
_cod_original_sg_symbol_H-M 'P 21'
_cod_database_code 7249014
_shelx_shelxl_version_number 2018/3
_shelx_space_group_comment
;
The symmetry employed for this shelxl refinement is uniquely defined
by the following loop, which should always be used as a source of
symmetry information in preference to the above space-group names.
They are only intended as comments.
;

loop_
_space_group_symop_operation_xyz
'x, y, z'
'-x, y+1/2, -z'

loop_
_atom_site_label
_atom_site_type_symbol
_atom_site_fract_x
_atom_site_fract_y
_atom_site_fract_z
_atom_site_U_iso_or_equiv
_atom_site_adp_type
_atom_site_occupancy
_atom_site_site_symmetry_order
_atom_site_calc_flag
_atom_site_refinement_flags_posn
_atom_site_refinement_flags_adp
_atom_site_refinement_flags_occupancy
_atom_site_disorder_assembly
_atom_site_disorder_group
I1 I 0.41673(5) 0.62282(8) 0.62951(3) 0.05650(13) Uani 1 1 d . . . . .
I2 I 0.92471(6) -0.02608(7) 0.91324(3) 0.06852(17) Uani 1 1 d . . . . .
F3 F 0.7853(5) -0.0853(6) 0.7191(3) 0.0675(11) Uani 1 1 d . . . . .
F2 F 0.7544(5) 0.4298(8) 0.9303(2) 0.0708(12) Uani 1 1 d . . . . .
F4 F 0.5898(5) 0.1622(7) 0.6114(2) 0.0655(11) Uani 1 1 d . . . . .
F1 F 0.5601(5) 0.6778(7) 0.8233(3) 0.0720(12) Uani 1 1 d . . . . .
O1 O 0.1229(6) 1.0806(9) 0.3937(3) 0.0690(14) Uani 1 1 d . . . . .
C13 C 0.7165(7) 0.3619(11) 0.8509(4) 0.0484(15) Uani 1 1 d . . . . .
C1 C -0.0654(8) 0.8395(12) 0.3046(4) 0.0515(15) Uani 1 1 d . . . . .
C14 C 0.7764(7) 0.1656(10) 0.8276(4) 0.0465(15) Uani 1 1 d . . . . .
C11 C 0.5702(7) 0.4280(10) 0.7143(4) 0.0466(14) Uani 1 1 d . . . . .
C8 C 0.0444(8) 0.8784(11) 0.3826(4) 0.0504(15) Uani 1 1 d . . . . .
C12 C 0.6148(7) 0.4911(11) 0.7955(4) 0.0502(14) Uani 1 1 d . . . . .
N1 N 0.2053(7) 0.8813(13) 0.5068(4) 0.0694(17) Uani 1 1 d . . . . .
C15 C 0.7315(7) 0.1034(12) 0.7454(4) 0.0485(13) Uani 1 1 d . . . . .
C2 C -0.1523(8) 0.6498(14) 0.2939(5) 0.0618(17) Uani 1 1 d . . . . .
H2 H -0.142111 0.545949 0.336375 0.074 Uiso 1 1 calc R U . . .
C16 C 0.6278(7) 0.2326(11) 0.6899(4) 0.0468(14) Uani 1 1 d . . . . .
C6 C -0.0841(9) 0.9967(15) 0.2411(5) 0.0651(19) Uani 1 1 d . . . . .
H6 H -0.027289 1.127935 0.247948 0.078 Uiso 1 1 calc R U . . .
C5 C -0.1880(9) 0.9557(18) 0.1676(5) 0.075(2) Uani 1 1 d . . . . .
H5 H -0.199934 1.060333 0.125264 0.090 Uiso 1 1 calc R U . . .
C9 C 0.0958(8) 0.7598(14) 0.4520(4) 0.0618(18) Uani 1 1 d . . . . .
H9 H 0.062715 0.617076 0.461928 0.074 Uiso 1 1 calc R U . . .
C10 C 0.2148(10) 1.0645(15) 0.4692(5) 0.069(2) Uani 1 1 d . . . . .
H10 H 0.280339 1.179004 0.492288 0.083 Uiso 1 1 calc R U . . .
C3 C -0.2552(9) 0.6113(17) 0.2204(5) 0.0684(18) Uani 1 1 d . . . . .
H3 H -0.312939 0.480907 0.213850 0.082 Uiso 1 1 calc R U . . .
C4 C -0.2736(9) 0.7637(16) 0.1563(5) 0.069(2) Uani 1 1 d . . . . .
C7 C -0.3848(11) 0.713(2) 0.0747(5) 0.100(4) Uani 1 1 d . . . . .
H7A H -0.434217 0.848892 0.052382 0.150 Uiso 1 1 calc R U . . .
H7B H -0.459595 0.607761 0.083973 0.150 Uiso 1 1 calc R U . . .
H7C H -0.330395 0.650866 0.036428 0.150 Uiso 1 1 calc R U . . .

loop_
_atom_site_aniso_label
_atom_site_aniso_U_11
_atom_site_aniso_U_22
_atom_site_aniso_U_33
_atom_site_aniso_U_23
_atom_site_aniso_U_13
_atom_site_aniso_U_12
I1 0.0487(2) 0.0561(2) 0.0611(2) 0.0064(2) 0.00448(17) 0.0004(2)
I2 0.0639(3) 0.0656(3) 0.0684(3) 0.0107(3) -0.0018(2) 0.0055(2)
F3 0.078(3) 0.052(2) 0.072(3) -0.011(2) 0.014(2) 0.015(2)
F2 0.082(3) 0.075(3) 0.049(2) -0.014(2) -0.002(2) 0.008(2)
F4 0.078(3) 0.070(3) 0.0458(18) -0.008(2) 0.0073(18) -0.001(2)
F1 0.078(3) 0.061(3) 0.071(3) -0.017(2) 0.005(2) 0.019(2)
O1 0.076(3) 0.064(3) 0.064(3) 0.006(3) 0.008(3) -0.012(3)
C13 0.045(3) 0.050(3) 0.047(4) -0.005(3) 0.003(3) -0.006(3)
C1 0.051(4) 0.050(3) 0.055(4) -0.002(3) 0.015(3) 0.006(3)
C14 0.043(3) 0.044(4) 0.051(3) 0.007(3) 0.009(3) -0.002(3)
C11 0.041(3) 0.045(3) 0.055(3) 0.007(3) 0.013(3) -0.002(2)
C8 0.049(3) 0.051(3) 0.054(4) 0.002(3) 0.016(3) 0.001(3)
C12 0.052(4) 0.041(3) 0.058(4) -0.008(3) 0.013(3) -0.005(3)
N1 0.059(4) 0.084(4) 0.062(4) 0.001(4) 0.005(3) 0.008(3)
C15 0.049(3) 0.041(3) 0.057(3) -0.004(3) 0.015(3) -0.004(3)
C2 0.063(4) 0.058(4) 0.064(4) 0.004(4) 0.014(3) 0.000(4)
C16 0.052(4) 0.049(3) 0.040(3) 0.001(3) 0.012(3) -0.006(3)
C6 0.069(5) 0.062(4) 0.064(4) 0.008(4) 0.013(4) -0.003(4)
C5 0.079(5) 0.086(6) 0.057(4) 0.012(5) 0.009(4) 0.011(5)
C9 0.064(4) 0.062(4) 0.060(4) 0.011(4) 0.015(4) 0.003(4)
C10 0.071(5) 0.076(5) 0.056(4) -0.007(4) 0.004(4) 0.000(4)
C3 0.068(4) 0.068(4) 0.069(4) -0.015(5) 0.014(4) -0.012(5)
C4 0.057(4) 0.091(6) 0.061(4) -0.011(5) 0.013(4) 0.015(5)
C7 0.078(6) 0.154(11) 0.063(5) -0.033(6) 0.003(4) 0.007(6)

loop_
_atom_type_symbol
_atom_type_description
_atom_type_scat_dispersion_real
_atom_type_scat_dispersion_imag
_atom_type_scat_source
C C 0.0033 0.0016 'International Tables Vol C Tables 4.2.6.8 and 6.1.1.4'
H H 0.0000 0.0000 'International Tables Vol C Tables 4.2.6.8 and 6.1.1.4'
N N 0.0061 0.0033 'International Tables Vol C Tables 4.2.6.8 and 6.1.1.4'
O O 0.0106 0.0060 'International Tables Vol C Tables 4.2.6.8 and 6.1.1.4'
F F 0.0171 0.0103 'International Tables Vol C Tables 4.2.6.8 and 6.1.1.4'
I I -0.4742 1.8119 'International Tables Vol C Tables 4.2.6.8 and 6.1.1.4'

loop_
_geom_angle_atom_site_label_1
_geom_angle_atom_site_label_2
_geom_angle_atom_site_label_3
_geom_angle
_geom_angle_site_symmetry_1
_geom_angle_site_symmetry_3
_geom_angle_publ_flag
C10 O1 C8 104.6(6) . . ?
F2 C13 C14 119.9(6) . . ?
F2 C13 C12 118.1(6) . . ?
C14 C13 C12 122.0(6) . . ?
C2 C1 C6 119.3(7) . . ?
C2 C1 C8 120.2(7) . . ?
C6 C1 C8 120.5(7) . . ?
C13 C14 C15 117.1(6) . . ?
C13 C14 I2 120.6(5) . . ?
C15 C14 I2 122.2(5) . . ?
C12 C11 C16 118.4(6) . . ?
C12 C11 I1 121.0(5) . . ?
C16 C11 I1 120.6(5) . . ?
C9 C8 O1 105.9(6) . . ?
C9 C8 C1 135.4(7) . . ?
O1 C8 C1 118.7(6) . . ?
F1 C12 C11 121.0(6) . . ?
F1 C12 C13 118.4(6) . . ?
C11 C12 C13 120.6(6) . . ?
C10 N1 C9 104.0(6) . . ?
F3 C15 C14 119.9(6) . . ?
F3 C15 C16 119.2(6) . . ?
C14 C15 C16 120.8(6) . . ?
C1 C2 C3 120.5(8) . . ?
F4 C16 C11 121.4(6) . . ?
F4 C16 C15 117.5(6) . . ?
C11 C16 C15 121.1(6) . . ?
C5 C6 C1 119.5(8) . . ?
C4 C5 C6 121.2(8) . . ?
C8 C9 N1 110.3(7) . . ?
N1 C10 O1 115.2(8) . . ?
C2 C3 C4 121.0(9) . . ?
C5 C4 C3 118.4(7) . . ?
C5 C4 C7 121.7(9) . . ?
C3 C4 C7 119.8(9) . . ?

loop_
_geom_bond_atom_site_label_1
_geom_bond_atom_site_label_2
_geom_bond_distance
_geom_bond_site_symmetry_2
_geom_bond_publ_flag
I1 C11 2.097(6) . ?
I2 C14 2.071(6) . ?
F3 C15 1.339(8) . ?
F2 C13 1.350(7) . ?
F4 C16 1.342(7) . ?
F1 C12 1.342(7) . ?
O1 C10 1.347(9) . ?
O1 C8 1.392(9) . ?
C13 C14 1.382(9) . ?
C13 C12 1.383(9) . ?
C1 C2 1.367(11) . ?
C1 C6 1.396(10) . ?
C1 C8 1.466(10) . ?
C14 C15 1.388(9) . ?
C11 C12 1.375(9) . ?
C11 C16 1.376(9) . ?
C8 C9 1.347(10) . ?
N1 C10 1.272(11) . ?
N1 C9 1.392(10) . ?
C15 C16 1.393(9) . ?
C2 C3 1.381(10) . ?
C6 C5 1.388(11) . ?
C5 C4 1.372(13) . ?
C3 C4 1.384(12) . ?
C4 C7 1.529(11) . ?
